data_7106920
loop_
_publ_author_name
'Guo-Qiang Kong'
'Xuan Xu'
'Chao Zou'
'Chuan-De Wu'

_publ_section_title
;
 Two meta-organic frameworks based on a double azolium derivative:
 post-modification and catalytic activity
;
_journal_name_full Chem.Commun.
_journal_page_first 11005
_journal_paper_doi 10.1039/c1cc14393j
_journal_volume 47
_journal_year 2011
_chemical_formula_sum 'C21 H18 Cl2 Cu N4 O5'
_chemical_formula_weight 540.83
_chemical_name_systematic
;
?
;
_space_group_IT_number 14
_symmetry_cell_setting monoclinic
_symmetry_space_group_name_Hall '-P 2yn'
_symmetry_space_group_name_H-M 'P 1 21/n 1'
_atom_sites_solution_hydrogens geom
_atom_sites_solution_primary direct
_atom_sites_solution_secondary difmap
_audit_creation_method SHELXL-97
_cell_angle_alpha 90.00
_cell_angle_beta 98.959(5)
_cell_angle_gamma 90.00
_cell_formula_units_Z 4
_cell_length_a 10.7438(7)
_cell_length_b 14.3440(7)
_cell_length_c 13.8748(6)
_cell_measurement_reflns_used 10353
_cell_measurement_temperature 293(2)
_cell_measurement_theta_max 26.37
_cell_measurement_theta_min 3.21
_cell_volume 2112.1(2)
_computing_cell_refinement 'CrysAlisPro (Oxford Diffraction Ltd., 2010)'
_computing_data_collection 'CrysAlisPro (Oxford Diffraction Ltd., 2010)'
_computing_data_reduction 'CrysAlisPro (Oxford Diffraction Ltd., 2010)'
_computing_structure_refinement 'SHELXL-97 (Sheldrick, 1997)'
_computing_structure_solution 'SHELXS-97 (Sheldrick, 1990)'
_diffrn_ambient_temperature 293(2)
_diffrn_detector_area_resol_mean 10.3592
_diffrn_measured_fraction_theta_full 0.998
_diffrn_measured_fraction_theta_max 0.998
_diffrn_measurement_device_type 'Xcalibur, Atlas, Gemini ultra'
_diffrn_measurement_method '\w scans'
_diffrn_radiation_monochromator graphite
_diffrn_radiation_source 'fine-focus sealed tube'
_diffrn_radiation_type MoK\a
_diffrn_radiation_wavelength 0.71073
_diffrn_reflns_av_R_equivalents 0.0497
_diffrn_reflns_av_sigmaI/netI 0.1236
_diffrn_reflns_limit_h_max 13
_diffrn_reflns_limit_h_min -11
_diffrn_reflns_limit_k_max 14
_diffrn_reflns_limit_k_min -17
_diffrn_reflns_limit_l_max 15
_diffrn_reflns_limit_l_min -17
_diffrn_reflns_number 10353
_diffrn_reflns_theta_full 26.37
_diffrn_reflns_theta_max 26.37
_diffrn_reflns_theta_min 3.21
_diffrn_standards_interval_count none
_diffrn_standards_interval_time none
_diffrn_standards_number none
_exptl_absorpt_coefficient_mu 1.331
_exptl_absorpt_correction_T_max 0.911
_exptl_absorpt_correction_T_min 0.750
_exptl_absorpt_correction_type empirical
_exptl_absorpt_process_details CrysAlisPro
_exptl_crystal_colour green
_exptl_crystal_density_diffrn 1.701
_exptl_crystal_density_method 'not measured'
_exptl_crystal_description bloc
_exptl_crystal_F_000 1100
_exptl_crystal_size_max 0.29
_exptl_crystal_size_mid 0.18
_exptl_crystal_size_min 0.07
_refine_diff_density_max 0.594
_refine_diff_density_min -0.374
_refine_diff_density_rms 0.058
_refine_ls_extinction_method none
_refine_ls_goodness_of_fit_ref 0.902
_refine_ls_hydrogen_treatment constr
_refine_ls_matrix_type full
_refine_ls_number_parameters 298
_refine_ls_number_reflns 4309
_refine_ls_number_restraints 0
_refine_ls_restrained_S_all 0.902
_refine_ls_R_factor_all 0.1084
_refine_ls_R_factor_gt 0.0438
_refine_ls_shift/su_max 0.000
_refine_ls_shift/su_mean 0.000
_refine_ls_structure_factor_coef Fsqd
_refine_ls_weighting_details 'calc w=1/[\s^2^(Fo^2^)+(0.0039P)^2^+0.0000P] where P=(Fo^2^+2Fc^2^)/3'
_refine_ls_weighting_scheme calc
_refine_ls_wR_factor_gt 0.0495
_refine_ls_wR_factor_ref 0.0532
_reflns_number_gt 1978
_reflns_number_total 4309
_reflns_threshold_expression >2sigma(I)
_cod_data_source_file c1cc14393j.txt
_cod_data_source_block New2
_cod_original_cell_volume 2112.15(19)
_cod_original_sg_symbol_H-M P2(1)/n
_cod_database_code 7106920

loop_
_symmetry_equiv_pos_as_xyz
'x, y, z'
'-x+1/2, y+1/2, -z+1/2'
'-x, -y, -z'
'x-1/2, -y-1/2, z-1/2'

loop_
_atom_site_label
_atom_site_type_symbol
_atom_site_fract_x
_atom_site_fract_y
_atom_site_fract_z
_atom_site_U_iso_or_equiv
_atom_site_adp_type
_atom_site_occupancy
_atom_site_symmetry_multiplicity
_atom_site_calc_flag
_atom_site_refinement_flags
Cu1 Cu -0.17654(5) 0.39638(3) 0.65911(3) 0.04487(14) Uani 1 1 d .
Cl1 Cl 0.03123(10) 0.38437(8) 0.72535(7) 0.0648(3) Uani 1 1 d .
Cl2 Cl -0.37341(11) 0.43879(8) 0.59741(7) 0.0686(3) Uani 1 1 d .
O1 O -0.6267(2) 0.10572(18) 2.02911(15) 0.0536(7) Uani 1 1 d .
O2 O -0.6846(3) 0.25239(17) 2.03548(17) 0.0538(8) Uani 1 1 d .
O3 O -0.2300(2) 0.37508(17) 0.78388(16) 0.0506(7) Uani 1 1 d .
O4 O -0.2200(3) 0.52819(18) 0.80544(17) 0.0579(8) Uani 1 1 d .
O101 O -0.1871(3) 0.57190(16) 0.4473(2) 0.0677(8) Uani 1 1 d .
H10B H -0.1657 0.5071 0.4632 0.081 Uiso 1 1 d .
H10C H -0.1098 0.5726 0.4201 0.081 Uiso 1 1 d .
N1 N -0.5540(3) 0.2273(2) 1.5991(2) 0.0438(9) Uani 1 1 d .
N2 N -0.5724(3) 0.2730(2) 1.4487(2) 0.0441(9) Uani 1 1 d .
N3 N -0.5207(3) 0.35744(19) 1.3104(2) 0.0392(8) Uani 1 1 d .
N4 N -0.4200(3) 0.3991(2) 1.19477(18) 0.0384(7) Uani 1 1 d .
C1 C -0.6475(4) 0.1875(3) 1.9931(3) 0.0413(10) Uani 1 1 d .
C2 C -0.6181(4) 0.1979(2) 1.8895(3) 0.0396(10) Uani 1 1 d .
C3 C -0.6780(4) 0.2664(2) 1.8304(3) 0.0485(11) Uani 1 1 d .
H3A H -0.7341 0.3062 1.8547 0.058 Uiso 1 1 calc R
C4 C -0.6561(4) 0.2770(2) 1.7353(3) 0.0503(11) Uani 1 1 d .
H4A H -0.6982 0.3231 1.6958 0.060 Uiso 1 1 calc R
C5 C -0.5725(4) 0.2196(2) 1.6997(3) 0.0385(9) Uani 1 1 d .
C6 C -0.5127(4) 0.1504(3) 1.7565(3) 0.0526(12) Uani 1 1 d .
H6A H -0.4578 0.1103 1.7314 0.063 Uiso 1 1 calc R
C7 C -0.5345(4) 0.1402(2) 1.8522(3) 0.0505(11) Uani 1 1 d .
H7A H -0.4923 0.0940 1.8915 0.061 Uiso 1 1 calc R
C8 C -0.4864(4) 0.1661(3) 1.5497(3) 0.0591(12) Uani 1 1 d .
H8A H -0.4409 0.1146 1.5764 0.071 Uiso 1 1 calc R
C9 C -0.4986(4) 0.1942(3) 1.4571(3) 0.0537(12) Uani 1 1 d .
H9A H -0.4635 0.1658 1.4074 0.064 Uiso 1 1 calc R
C10 C -0.6045(4) 0.2922(3) 1.5360(3) 0.0480(11) Uani 1 1 d .
H10A H -0.6537 0.3422 1.5502 0.058 Uiso 1 1 calc R
C11 C -0.6235(4) 0.3227(3) 1.3585(3) 0.0504(11) Uani 1 1 d .
H11A H -0.6764 0.2810 1.3149 0.060 Uiso 1 1 calc R
H11B H -0.6750 0.3746 1.3738 0.060 Uiso 1 1 calc R
C12 C -0.4226(4) 0.4119(3) 1.3519(3) 0.0471(11) Uani 1 1 d .
H12A H -0.4034 0.4282 1.4173 0.057 Uiso 1 1 calc R
C13 C -0.3590(4) 0.4375(2) 1.2796(3) 0.0453(10) Uani 1 1 d .
H13A H -0.2869 0.4744 1.2862 0.054 Uiso 1 1 calc R
C14 C -0.5176(4) 0.3505(2) 1.2152(2) 0.0432(11) Uani 1 1 d .
H14A H -0.5742 0.3172 1.1705 0.052 Uiso 1 1 calc R
C15 C -0.3001(4) 0.5086(3) 0.9892(3) 0.0539(12) Uani 1 1 d .
H15A H -0.2731 0.5672 0.9725 0.065 Uiso 1 1 calc R
C16 C -0.3413(4) 0.4958(2) 1.0772(3) 0.0547(12) Uani 1 1 d .
H16A H -0.3412 0.5455 1.1203 0.066 Uiso 1 1 calc R
C17 C -0.3819(3) 0.4112(2) 1.1010(2) 0.0389(10) Uani 1 1 d .
C18 C -0.3848(3) 0.3371(3) 1.0384(3) 0.0439(11) Uani 1 1 d .
H18A H -0.4135 0.2792 1.0556 0.053 Uiso 1 1 calc R
C19 C -0.3442(3) 0.3494(2) 0.9488(3) 0.0427(11) Uani 1 1 d .
H19A H -0.3482 0.3000 0.9050 0.051 Uiso 1 1 calc R
C20 C -0.2986(3) 0.4340(3) 0.9247(2) 0.0402(10) Uani 1 1 d .
C21 C -0.2456(4) 0.4504(3) 0.8300(2) 0.0452(10) Uani 1 1 d .

loop_
_atom_site_aniso_label
_atom_site_aniso_U_11
_atom_site_aniso_U_22
_atom_site_aniso_U_33
_atom_site_aniso_U_23
_atom_site_aniso_U_13
_atom_site_aniso_U_12
Cu1 0.0548(4) 0.0505(3) 0.0317(2) 0.0001(2) 0.0140(2) 0.0027(3)
Cl1 0.0531(8) 0.0938(8) 0.0487(6) 0.0121(6) 0.0121(5) 0.0051(7)
Cl2 0.0627(9) 0.0886(8) 0.0528(7) -0.0116(6) 0.0032(6) 0.0119(7)
O1 0.067(2) 0.0638(18) 0.0329(15) -0.0021(15) 0.0171(14) 0.0017(18)
O2 0.075(2) 0.0504(17) 0.0397(16) -0.0109(13) 0.0218(15) 0.0041(15)
O3 0.060(2) 0.0548(19) 0.0402(15) 0.0015(14) 0.0193(14) 0.0065(15)
O4 0.078(2) 0.0564(19) 0.0448(17) 0.0008(14) 0.0260(15) -0.0201(16)
O101 0.059(2) 0.0608(19) 0.087(2) 0.0091(15) 0.0224(16) 0.0078(15)
N1 0.049(3) 0.051(2) 0.0334(18) 0.0023(17) 0.0119(17) 0.0010(18)
N2 0.043(2) 0.057(2) 0.0349(19) 0.0014(16) 0.0129(17) -0.0048(18)
N3 0.040(2) 0.048(2) 0.0302(18) 0.0003(14) 0.0079(16) 0.0008(17)
N4 0.046(2) 0.0422(18) 0.0285(16) 0.0007(16) 0.0095(15) -0.0016(18)
C1 0.033(3) 0.043(3) 0.046(3) 0.010(2) 0.001(2) -0.010(2)
C2 0.044(3) 0.040(2) 0.035(2) -0.0025(19) 0.008(2) -0.008(2)
C3 0.060(3) 0.051(3) 0.036(2) 0.002(2) 0.013(2) 0.006(2)
C4 0.061(3) 0.051(3) 0.040(2) 0.005(2) 0.010(2) 0.018(2)
C5 0.039(3) 0.049(2) 0.028(2) -0.001(2) 0.0057(18) 0.000(2)
C6 0.061(3) 0.058(3) 0.043(2) 0.004(2) 0.020(2) 0.016(2)
C7 0.061(3) 0.053(3) 0.036(2) 0.0065(19) 0.005(2) 0.011(2)
C8 0.062(3) 0.073(3) 0.046(3) 0.002(2) 0.021(2) 0.022(2)
C9 0.063(3) 0.063(3) 0.039(2) 0.001(2) 0.022(2) 0.016(3)
C10 0.056(3) 0.052(3) 0.039(2) 0.001(2) 0.015(2) -0.005(2)
C11 0.046(3) 0.065(3) 0.041(2) 0.024(2) 0.013(2) -0.002(2)
C12 0.049(3) 0.060(3) 0.031(2) -0.003(2) 0.002(2) -0.005(2)
C13 0.038(3) 0.055(3) 0.042(2) -0.006(2) 0.004(2) -0.009(2)
C14 0.053(3) 0.045(2) 0.032(2) 0.0011(18) 0.007(2) -0.004(2)
C15 0.075(3) 0.043(2) 0.049(3) 0.000(2) 0.026(2) -0.011(2)
C16 0.078(4) 0.043(3) 0.048(2) -0.006(2) 0.025(2) -0.002(2)
C17 0.047(3) 0.039(3) 0.033(2) 0.0016(19) 0.0170(19) -0.003(2)
C18 0.045(3) 0.044(2) 0.045(2) 0.006(2) 0.014(2) -0.003(2)
C19 0.044(3) 0.045(2) 0.042(2) -0.0081(19) 0.014(2) -0.009(2)
C20 0.042(3) 0.044(2) 0.036(2) -0.001(2) 0.0095(19) -0.004(2)
C21 0.048(3) 0.055(3) 0.034(2) -0.001(2) 0.008(2) 0.002(2)

loop_
_atom_type_symbol
_atom_type_description
_atom_type_scat_dispersion_real
_atom_type_scat_dispersion_imag
_atom_type_scat_source
C C 0.0033 0.0016 'International Tables Vol C Tables 4.2.6.8 and 6.1.1.4'
H H 0.0000 0.0000 'International Tables Vol C Tables 4.2.6.8 and 6.1.1.4'
N N 0.0061 0.0033 'International Tables Vol C Tables 4.2.6.8 and 6.1.1.4'
O O 0.0106 0.0060 'International Tables Vol C Tables 4.2.6.8 and 6.1.1.4'
Cu Cu 0.3201 1.2651 'International Tables Vol C Tables 4.2.6.8 and 6.1.1.4'
Cl Cl 0.1484 0.1585 'International Tables Vol C Tables 4.2.6.8 and 6.1.1.4'

loop_
_geom_angle_atom_site_label_1
_geom_angle_atom_site_label_2
_geom_angle_atom_site_label_3
_geom_angle
_geom_angle_site_symmetry_1
_geom_angle_site_symmetry_3
O3 Cu1 O1 169.88(11) . 4_664
O3 Cu1 Cl2 89.45(8) . .
O1 Cu1 Cl2 91.69(8) 4_664 .
O3 Cu1 Cl1 92.06(9) . .
O1 Cu1 Cl1 88.80(8) 4_664 .
Cl2 Cu1 Cl1 168.56(5) . .
C1 O1 Cu1 108.5(2) . 4_567
C21 O3 Cu1 113.3(2) . .
H10B O101 H10C 84.9 . .
C10 N1 C8 108.0(3) . .
C10 N1 C5 125.8(3) . .
C8 N1 C5 126.2(3) . .
C10 N2 C9 108.6(3) . .
C10 N2 C11 123.7(3) . .
C9 N2 C11 127.3(3) . .
C14 N3 C12 108.9(3) . .
C14 N3 C11 124.4(3) . .
C12 N3 C11 126.2(3) . .
C14 N4 C13 108.4(3) . .
C14 N4 C17 127.2(3) . .
C13 N4 C17 124.4(3) . .
O2 C1 O1 124.7(3) . .
O2 C1 C2 121.2(3) . .
O1 C1 C2 114.0(4) . .
C3 C2 C7 118.5(3) . .
C3 C2 C1 119.0(3) . .
C7 C2 C1 122.5(4) . .
C2 C3 C4 120.9(3) . .
C2 C3 H3A 119.6 . .
C4 C3 H3A 119.6 . .
C5 C4 C3 119.8(4) . .
C5 C4 H4A 120.1 . .
C3 C4 H4A 120.1 . .
C6 C5 C4 120.5(3) . .
C6 C5 N1 119.3(3) . .
C4 C5 N1 120.0(3) . .
C5 C6 C7 119.5(3) . .
C5 C6 H6A 120.2 . .
C7 C6 H6A 120.2 . .
C2 C7 C6 120.7(4) . .
C2 C7 H7A 119.6 . .
C6 C7 H7A 119.6 . .
C9 C8 N1 107.7(4) . .
C9 C8 H8A 126.2 . .
N1 C8 H8A 126.2 . .
C8 C9 N2 107.4(3) . .
C8 C9 H9A 126.3 . .
N2 C9 H9A 126.3 . .
N1 C10 N2 108.4(3) . .
N1 C10 H10A 125.8 . .
N2 C10 H10A 125.8 . .
N3 C11 N2 110.1(3) . .
N3 C11 H11A 109.6 . .
N2 C11 H11A 109.6 . .
N3 C11 H11B 109.6 . .
N2 C11 H11B 109.6 . .
H11A C11 H11B 108.1 . .
C13 C12 N3 106.9(3) . .
C13 C12 H12A 126.6 . .
N3 C12 H12A 126.6 . .
C12 C13 N4 107.4(3) . .
C12 C13 H13A 126.3 . .
N4 C13 H13A 126.3 . .
N4 C14 N3 108.4(3) . .
N4 C14 H14A 125.8 . .
N3 C14 H14A 125.8 . .
C16 C15 C20 120.3(3) . .
C16 C15 H15A 119.9 . .
C20 C15 H15A 119.9 . .
C17 C16 C15 120.0(3) . .
C17 C16 H16A 120.0 . .
C15 C16 H16A 120.0 . .
C16 C17 C18 121.3(3) . .
C16 C17 N4 118.7(3) . .
C18 C17 N4 120.0(3) . .
C17 C18 C19 119.3(3) . .
C17 C18 H18A 120.4 . .
C19 C18 H18A 120.4 . .
C20 C19 C18 120.3(3) . .
C20 C19 H19A 119.8 . .
C18 C19 H19A 119.8 . .
C19 C20 C15 118.9(3) . .
C19 C20 C21 122.8(3) . .
C15 C20 C21 118.4(3) . .
O4 C21 O3 125.7(3) . .
O4 C21 C20 121.0(3) . .
O3 C21 C20 113.3(3) . .

loop_
_geom_bond_atom_site_label_1
_geom_bond_atom_site_label_2
_geom_bond_distance
_geom_bond_site_symmetry_2
Cu1 O3 1.931(2) .
Cu1 O1 1.960(2) 4_664
Cu1 Cl2 2.2389(13) .
Cu1 Cl1 2.2843(12) .
O1 C1 1.281(4) .
O1 Cu1 1.960(2) 4_567
O2 C1 1.201(4) .
O3 C21 1.280(4) .
O4 C21 1.211(4) .
O101 H10B 0.9746 .
O101 H10C 0.9637 .
N1 C10 1.334(4) .
N1 C8 1.386(4) .
N1 C5 1.445(4) .
N2 C10 1.339(4) .
N2 C9 1.375(4) .
N2 C11 1.471(4) .
N3 C14 1.330(4) .
N3 C12 1.365(4) .
N3 C11 1.464(4) .
N4 C14 1.326(4) .
N4 C13 1.370(4) .
N4 C17 1.433(4) .
C1 C2 1.527(4) .
C2 C3 1.374(4) .
C2 C7 1.379(4) .
C3 C4 1.385(4) .
C3 H3A 0.9300 .
C4 C5 1.366(4) .
C4 H4A 0.9300 .
C5 C6 1.365(4) .
C6 C7 1.392(4) .
C6 H6A 0.9300 .
C7 H7A 0.9300 .
C8 C9 1.334(5) .
C8 H8A 0.9300 .
C9 H9A 0.9300 .
C10 H10A 0.9300 .
C11 H11A 0.9700 .
C11 H11B 0.9700 .
C12 C13 1.349(4) .
C12 H12A 0.9300 .
C13 H13A 0.9300 .
C14 H14A 0.9300 .
C15 C16 1.374(4) .
C15 C20 1.397(4) .
C15 H15A 0.9300 .
C16 C17 1.349(4) .
C16 H16A 0.9300 .
C17 C18 1.370(4) .
C18 C19 1.391(4) .
C18 H18A 0.9300 .
C19 C20 1.369(4) .
C19 H19A 0.9300 .
C20 C21 1.529(4) .

loop_
_geom_hbond_atom_site_label_D
_geom_hbond_atom_site_label_H
_geom_hbond_atom_site_label_A
_geom_hbond_distance_DH
_geom_hbond_distance_HA
_geom_hbond_distance_DA
_geom_hbond_angle_DHA
_geom_hbond_site_symmetry_A
O101 H10B O1 0.97 1.87 2.824(4) 164.0 4_664
O101 H10C Cl1 0.96 2.39 3.191(3) 140.6 3_566
